data_4103899
loop_
_publ_author_name
'Xiang Lin'
'Irvin Telepeni'
'Alexander J. Blake'
'Anne Dailly'
'Craig M. Brown'
'Jason M. Simmons'
'Marco Zoppi'
'Gavin S. Walker'
'K. Mark Thomas'
'Timothy J. Mays'
'Peter Hubberstey'
'Neil R. Champness'
'Martin Schr\"oder'

_publ_section_title
;
 High Capacity Hydrogen Adsorption in Cu(II) Tetracarboxylate Framework
 Materials: The Role of Pore Size, Ligand Functionalization, and Exposed
 Metal Sites
;
_journal_name_full 'Journal of the American Chemical Society'
_journal_page_first 2159
_journal_page_last 2171
_journal_paper_doi 10.1021/ja806624j
_journal_volume 131
_journal_year 2009
_chemical_formula_moiety 'C26 H16 Cu2 O10, 3(C3 H7 N O), 3(H2 O)'
_chemical_formula_structural
;
[Cu2 (C26 O8 H12) (H2O)2] (C3 H7 N O)3 (H2 O)3
;
_chemical_formula_sum 'C35 H43 Cu2 N3 O16'
_chemical_formula_weight 888.80
_chemical_name_systematic
; 
 ? 
;
_space_group_IT_number 166
_symmetry_cell_setting rhombohedral
_symmetry_space_group_name_Hall '-R 3 2"'
_symmetry_space_group_name_H-M 'R -3 m :H'
_atom_sites_solution_hydrogens
;
only hydrogen atoms on the non-disordered carbon atoms are added geometrically
;
_atom_sites_solution_primary direct
_atom_sites_solution_secondary difmap
_audit_creation_method SHELXL-97
_cell_angle_alpha 90.00
_cell_angle_beta 90.00
_cell_angle_gamma 120.00
_cell_formula_units_Z 9
_cell_length_a 18.513(1)
_cell_length_b 18.513(1)
_cell_length_c 45.354(5)
_cell_measurement_reflns_used 5288
_cell_measurement_temperature 150(2)
_cell_measurement_theta_max 22.09
_cell_measurement_theta_min 2.20
_cell_volume 13461.7(18)
_computing_cell_refinement 'Bruker SAINT version 6.36A (Bruker, 2000)'
_computing_data_collection 'Bruker SMART version 5.625 (Bruker, 2001)'
_computing_data_reduction 'Bruker SAINT; SHELXTL (Sheldrick, 2008)'
_computing_publication_material
;
enCIFer (Allen et al., 2004); PLATON (Spek, 2003)
;
_computing_structure_refinement 'SHELXL97 (Sheldrick, 2008)'
_computing_structure_solution 'SHELXS97 (Sheldrick, 2008)'
_diffrn_ambient_temperature 150(2)
_diffrn_measured_fraction_theta_full 0.994
_diffrn_measured_fraction_theta_max 0.994
_diffrn_measurement_device_type 'Bruker SMART APEX CCD area detector'
_diffrn_measurement_method \w
_diffrn_radiation_monochromator graphite
_diffrn_radiation_source 'sealed tube'
_diffrn_radiation_type MoK\a
_diffrn_radiation_wavelength 0.71073
_diffrn_reflns_av_R_equivalents 0.059
_diffrn_reflns_av_sigmaI/netI 0.048
_diffrn_reflns_limit_h_max 13
_diffrn_reflns_limit_h_min -22
_diffrn_reflns_limit_k_max 22
_diffrn_reflns_limit_k_min -14
_diffrn_reflns_limit_l_max 55
_diffrn_reflns_limit_l_min -53
_diffrn_reflns_number 49853
_diffrn_reflns_theta_full 24.98
_diffrn_reflns_theta_max 24.98
_diffrn_reflns_theta_min 2.20
_exptl_absorpt_coefficient_mu 0.760
_exptl_absorpt_correction_T_max 0.912
_exptl_absorpt_correction_T_min 0.852
_exptl_absorpt_correction_type multi-scan
_exptl_absorpt_process_details 'Bruker SHELXTL XPREP v5.625'
_exptl_crystal_colour blue
_exptl_crystal_density_diffrn 0.987
_exptl_crystal_density_method 'not measured'
_exptl_crystal_description block
_exptl_crystal_F_000 4140
_exptl_crystal_size_max 0.19
_exptl_crystal_size_mid 0.18
_exptl_crystal_size_min 0.16
_platon_squeeze_details
; 
Approximately 65.8% of the unit cell volume comprises a large region of
disordered solvent which could not be modelled as discrete atomic sites. 
We employed PLATON SQUEEZE to calculate the contribution to the diffraction
from the solvent region and thereby produced a set of solvent-free diffraction
intensities. SQUEEZE estimated a total count of 1177 electrons per unit cell.
The final formula was calculated from the SQUEEZE results combined with
elemental analysis data.
;
_refine_diff_density_max 0.87
_refine_diff_density_min -0.33
_refine_diff_density_rms 0.08
_refine_ls_extinction_method none
_refine_ls_goodness_of_fit_ref 0.99
_refine_ls_hydrogen_treatment constr
_refine_ls_matrix_type full
_refine_ls_number_parameters 83
_refine_ls_number_reflns 2879
_refine_ls_number_restraints 55
_refine_ls_restrained_S_all 1.02
_refine_ls_R_factor_all 0.161
_refine_ls_R_factor_gt 0.113
_refine_ls_shift/su_max 0.000
_refine_ls_shift/su_mean 0.000
_refine_ls_structure_factor_coef Fsqd
_refine_ls_weighting_details 'calc w=1/[\s^2^(Fo^2^)+(0.2000P)^2^] where P=(Fo^2^+2Fc^2^)/3'
_refine_ls_weighting_scheme calc
_refine_ls_wR_factor_gt 0.312
_refine_ls_wR_factor_ref 0.336
_reflns_number_gt 1299
_reflns_number_total 3327
_reflns_threshold_expression I>2sigma(I)
_cod_data_source_file ja806624j_si_002_1.cif
_cod_data_source_block NOTT103
_cod_original_cell_volume 13462(4)
_cod_original_sg_symbol_H-M 'R -3 m'
_cod_database_code 4103899

loop_
_symmetry_equiv_pos_as_xyz
'x, y, z'
'-y, x-y, z'
'-x+y, -x, z'
'y, x, -z'
'x-y, -y, -z'
'-x, -x+y, -z'
'x+2/3, y+1/3, z+1/3'
'-y+2/3, x-y+1/3, z+1/3'
'-x+y+2/3, -x+1/3, z+1/3'
'y+2/3, x+1/3, -z+1/3'
'x-y+2/3, -y+1/3, -z+1/3'
'-x+2/3, -x+y+1/3, -z+1/3'
'x+1/3, y+2/3, z+2/3'
'-y+1/3, x-y+2/3, z+2/3'
'-x+y+1/3, -x+2/3, z+2/3'
'y+1/3, x+2/3, -z+2/3'
'x-y+1/3, -y+2/3, -z+2/3'
'-x+1/3, -x+y+2/3, -z+2/3'
'-x, -y, -z'
'y, -x+y, -z'
'x-y, x, -z'
'-y, -x, z'
'-x+y, y, z'
'x, x-y, z'
'-x+2/3, -y+1/3, -z+1/3'
'y+2/3, -x+y+1/3, -z+1/3'
'x-y+2/3, x+1/3, -z+1/3'
'-y+2/3, -x+1/3, z+1/3'
'-x+y+2/3, y+1/3, z+1/3'
'x+2/3, x-y+1/3, z+1/3'
'-x+1/3, -y+2/3, -z+2/3'
'y+1/3, -x+y+2/3, -z+2/3'
'x-y+1/3, x+2/3, -z+2/3'
'-y+1/3, -x+2/3, z+2/3'
'-x+y+1/3, y+2/3, z+2/3'
'x+1/3, x-y+2/3, z+2/3'

loop_
_atom_site_label
_atom_site_type_symbol
_atom_site_fract_x
_atom_site_fract_y
_atom_site_fract_z
_atom_site_U_iso_or_equiv
_atom_site_adp_type
_atom_site_occupancy
_atom_site_symmetry_multiplicity
_atom_site_calc_flag
_atom_site_refinement_flags
Cu1 Cu 0.85738(4) 0.14262(4) 0.14272(2) 0.1213(9) Uani 1 2 d SU
O1 O 0.8959(10) 0.1325(11) 0.0990(3) 0.075(4) Uiso 0.25 1 d PU
O1A O 0.8890(7) 0.0751(8) 0.1072(3) 0.069(4) Uiso 0.25 1 d PU
O2 O 0.7715(3) 0.0763(3) 0.20426(10) 0.1288(18) Uani 1 1 d U
O3 O 0.8120(4) 0.0355(3) 0.16373(11) 0.156(2) Uani 1 1 d U
C1 C 0.7896(4) 0.0322(4) 0.19154(16) 0.0933(19) Uani 1 1 d U
C2 C 0.7786(6) -0.1107(3) 0.1909(2) 0.114(3) Uani 1 2 d SDU
H2A H 0.7965 -0.1018 0.1714 0.137 Uiso 1 2 calc SR
C3 C 0.7667(4) -0.0498(4) 0.20395(13) 0.112(2) Uani 1 1 d DU
C4 C 0.7351(4) -0.0675(5) 0.23295(14) 0.137(3) Uani 1 1 d DU
H4A H 0.7247 -0.0294 0.2427 0.164 Uiso 1 1 calc R
C5 C 0.7189(7) -0.1405(4) 0.2474(2) 0.144(4) Uani 1 2 d SDU
C6 C 0.6908(5) -0.1336(5) 0.27914(15) 0.101(4) Uiso 0.50 1 d PGDU
C7 C 0.6309(5) -0.1137(5) 0.28799(16) 0.102(4) Uiso 0.50 1 d PGDU
H7A H 0.6082 -0.0932 0.2744 0.123 Uiso 0.50 1 calc PR
C8 C 0.6051(4) -0.1246(4) 0.31724(18) 0.114(4) Uiso 0.50 1 d PGDU
C9 C 0.6391(4) -0.1552(5) 0.33762(15) 0.080(4) Uiso 0.50 1 d PGDU
C11 C 0.7248(5) -0.1643(6) 0.2995(2) 0.122(5) Uiso 0.50 1 d PGDU

loop_
_atom_site_aniso_label
_atom_site_aniso_U_11
_atom_site_aniso_U_22
_atom_site_aniso_U_33
_atom_site_aniso_U_23
_atom_site_aniso_U_13
_atom_site_aniso_U_12
Cu1 0.1560(12) 0.1560(12) 0.0436(7) -0.0170(3) 0.0170(3) 0.0718(10)
O2 0.175(5) 0.146(4) 0.081(3) 0.011(3) 0.041(3) 0.093(4)
O3 0.197(5) 0.168(4) 0.068(3) 0.013(3) 0.061(3) 0.065(4)
C1 0.127(5) 0.092(4) 0.114(4) 0.004(3) 0.007(4) 0.095(4)
C2 0.160(9) 0.095(4) 0.108(7) 0.005(3) 0.010(7) 0.080(4)
C3 0.154(6) 0.103(4) 0.080(4) -0.009(3) 0.004(4) 0.066(5)
C4 0.133(6) 0.194(8) 0.069(4) 0.012(4) 0.025(4) 0.072(6)
C5 0.166(10) 0.197(9) 0.059(6) 0.009(3) 0.018(6) 0.083(5)

loop_
_atom_type_symbol
_atom_type_description
_atom_type_scat_dispersion_real
_atom_type_scat_dispersion_imag
_atom_type_scat_source
C C 0.0033 0.0016 'International Tables Vol C Tables 4.2.6.8 and 6.1.1.4'
H H 0.0000 0.0000 'International Tables Vol C Tables 4.2.6.8 and 6.1.1.4'
N N 0.0061 0.0033 'International Tables Vol C Tables 4.2.6.8 and 6.1.1.4'
O O 0.0106 0.0060 'International Tables Vol C Tables 4.2.6.8 and 6.1.1.4'
Cu Cu 0.3201 1.2651 'International Tables Vol C Tables 4.2.6.8 and 6.1.1.4'

loop_
_geom_angle_atom_site_label_1
_geom_angle_atom_site_label_2
_geom_angle_atom_site_label_3
_geom_angle
_geom_angle_site_symmetry_1
_geom_angle_site_symmetry_3
O2 Cu1 O2 91.3(3) 10_545 25_655
O2 Cu1 O3 87.3(3) 25_655 22_665
O2 Cu1 O3 168.03(19) 25_655 .
O3 Cu1 O3 91.5(4) 22_665 .
O2 Cu1 O1 91.4(4) 10_545 .
O2 Cu1 O1 81.3(5) 25_655 .
O3 Cu1 O1 100.2(4) 22_665 .
O3 Cu1 O1 110.6(5) . .
O2 Cu1 O1A 96.3(3) 10_545 .
O2 Cu1 O1A 108.5(4) 25_655 .
O3 Cu1 O1A 95.4(3) 22_665 .
O3 Cu1 O1A 83.5(4) . .
C1 O2 Cu1 121.4(5) . 25_655
C1 O3 Cu1 118.3(5) . .
O2 C1 O3 129.0(6) . .
O2 C1 C3 119.6(6) . .
O3 C1 C3 109.6(5) . .
C3 C2 C3 126.8(9) 24_545 .
C2 C3 C4 115.2(7) . .
C2 C3 C1 126.7(6) . .
C4 C3 C1 118.0(6) . .
C5 C4 C3 121.8(8) . .
C4 C5 C4 119.2(10) . 24_545
C7 C6 C11 120.0 . .
C8 C7 C6 120.0 . .
C7 C8 C9 120.0 . .
C9 C9 C8 120.5(6) 31_645 .
C9 C9 C11 120.8(10) 31_645 31_645
C8 C9 C11 118.5(9) . 31_645
C9 C9 C8 120.1(3) 24_545 18_655
C6 C11 C9 129.0(8) 24_545 31_645
C6 C11 C9 118.5(5) . 31_645
C6 C11 C9 118.0(7) 24_545 18_655
C11 C11 C7 117.1(4) 24_545 24_545

loop_
_geom_bond_atom_site_label_1
_geom_bond_atom_site_label_2
_geom_bond_distance
_geom_bond_site_symmetry_2
Cu1 O2 1.969(5) 10_545
Cu1 O3 1.970(5) .
Cu1 O1 2.148(11) .
Cu1 O1A 2.286(11) .
Cu1 Cu1 2.664(2) 25_655
O2 C1 1.176(6) .
O2 Cu1 1.969(5) 25_655
O3 C1 1.320(8) .
C1 C3 1.469(8) .
C2 C3 1.383(6) .
C3 C4 1.410(6) .
C4 C5 1.394(6) .
C5 C6 1.557(11) .
C6 C7 1.3900 .
C6 C11 1.3900 .
C7 C8 1.3900 .
C8 C9 1.3900 .
C9 C9 1.342(13) 31_645
C9 C11 1.426(12) 31_645

loop_
_platon_squeeze_void_nr
_platon_squeeze_void_average_x
_platon_squeeze_void_average_y
_platon_squeeze_void_average_z
_platon_squeeze_void_volume
_platon_squeeze_void_count_electrons
1 -0.046 -0.029 -0.001 8855.7 1176.7
